data_7224670
loop_
_publ_author_name
'Yang, Jindou'
'Wang, Xian'
'Zhang, Wei-Qiang'
'Zhang, Guofang'
'Gao, Ziwei'

_publ_section_title
;
 Formation of A Robust Ru4O4 Skeleton with Two Ru2(CO)4 Units in
 Criss-Cross Configuration
;
_journal_name_full 'RSC Adv.'
_journal_paper_doi 10.1039/C6RA02558G
_journal_year 2016
_chemical_formula_sum 'C40 H28 N8 O16 Ru4'
_chemical_formula_weight 1280.98
_chemical_name_systematic
; 
 ? 
;
_space_group_IT_number 86
_symmetry_cell_setting tetragonal
_symmetry_space_group_name_Hall '-P 4bc'
_symmetry_space_group_name_H-M 'P 42/n :2'
_atom_sites_solution_hydrogens geom
_atom_sites_solution_primary direct
_atom_sites_solution_secondary difmap
_audit_creation_method SHELXL-97
_audit_update_record
;
2015-06-28 deposited with the CCDC.
2016-03-21 downloaded from the CCDC.
;
_cell_angle_alpha 90.00
_cell_angle_beta 90.00
_cell_angle_gamma 90.00
_cell_formula_units_Z 2
_cell_length_a 15.341(4)
_cell_length_b 15.341(4)
_cell_length_c 9.980(6)
_cell_measurement_temperature 296(2)
_cell_volume 2348.8(17)
_computing_structure_refinement 'SHELXL-97 (Sheldrick, 1997)'
_computing_structure_solution 'SHELXS-97 (Sheldrick, 1990)'
_diffrn_ambient_temperature 296(2)
_diffrn_measured_fraction_theta_full 0.998
_diffrn_measured_fraction_theta_max 0.998
_diffrn_measurement_device_type 'Xcalibur, Eos, Gemini'
_diffrn_radiation_monochromator graphite
_diffrn_radiation_source 'fine-focus sealed tube'
_diffrn_radiation_type MoK\a
_diffrn_radiation_wavelength 0.71073
_diffrn_reflns_av_R_equivalents 0.0381
_diffrn_reflns_av_sigmaI/netI 0.0253
_diffrn_reflns_limit_h_max 18
_diffrn_reflns_limit_h_min -13
_diffrn_reflns_limit_k_max 18
_diffrn_reflns_limit_k_min -18
_diffrn_reflns_limit_l_max 11
_diffrn_reflns_limit_l_min -12
_diffrn_reflns_number 14247
_diffrn_reflns_theta_full 25.99
_diffrn_reflns_theta_max 25.99
_diffrn_reflns_theta_min 3.35
_exptl_absorpt_coefficient_mu 1.338
_exptl_absorpt_correction_T_max 0.8891
_exptl_absorpt_correction_T_min 0.8348
_exptl_absorpt_correction_type multi-scan
_exptl_absorpt_process_details sadabs
_exptl_crystal_colour colorless
_exptl_crystal_density_diffrn 1.811
_exptl_crystal_density_method 'not measured'
_exptl_crystal_description block
_exptl_crystal_F_000 1256
_exptl_crystal_size_max 0.14
_exptl_crystal_size_mid 0.12
_exptl_crystal_size_min 0.09
_refine_diff_density_max 0.577
_refine_diff_density_min -0.674
_refine_diff_density_rms 0.085
_refine_ls_extinction_method none
_refine_ls_goodness_of_fit_ref 1.122
_refine_ls_hydrogen_treatment constr
_refine_ls_matrix_type full
_refine_ls_number_parameters 155
_refine_ls_number_reflns 2303
_refine_ls_number_restraints 0
_refine_ls_restrained_S_all 1.122
_refine_ls_R_factor_all 0.0412
_refine_ls_R_factor_gt 0.0340
_refine_ls_shift/su_max 0.001
_refine_ls_shift/su_mean 0.000
_refine_ls_structure_factor_coef Fsqd
_refine_ls_weighting_details 'calc w=1/[\s^2^(Fo^2^)+(0.0448P)^2^+1.1333P] where P=(Fo^2^+2Fc^2^)/3'
_refine_ls_weighting_scheme calc
_refine_ls_wR_factor_gt 0.0796
_refine_ls_wR_factor_ref 0.0834
_reflns_number_gt 2014
_reflns_number_total 2303
_reflns_threshold_expression >2sigma(I)
_cod_data_source_file c6ra02558g2.cif
_cod_data_source_block 3
_cod_original_cell_volume 2348.8(16)
_cod_original_sg_symbol_H-M P4(2)/n
_cod_database_code 7224670
_audit_block_doi 10.5517/cc1j9jp1

loop_
_symmetry_equiv_pos_as_xyz
'x, y, z'
'-x+1/2, -y+1/2, z'
'-y, x+1/2, z+1/2'
'y+1/2, -x, z+1/2'
'-x, -y, -z'
'x-1/2, y-1/2, -z'
'y, -x-1/2, -z-1/2'
'-y-1/2, x, -z-1/2'

loop_
_atom_site_label
_atom_site_type_symbol
_atom_site_fract_x
_atom_site_fract_y
_atom_site_fract_z
_atom_site_U_iso_or_equiv
_atom_site_adp_type
_atom_site_occupancy
_atom_site_symmetry_multiplicity
_atom_site_calc_flag
_atom_site_refinement_flags
Ru1 Ru 0.822601(16) 0.696755(17) 0.09038(2) 0.02155(12) Uani 1 1 d .
N1 N 0.94240(18) 0.62310(19) 0.1326(3) 0.0288(6) Uani 1 1 d .
C6 C 1.0138(2) 0.6221(3) 0.0559(4) 0.0398(9) Uani 1 1 d .
H6 H 1.0148 0.6557 -0.0216 0.048 Uiso 1 1 calc R
C4 C 1.0847(3) 0.5235(3) 0.2015(5) 0.0591(13) Uani 1 1 d .
H4 H 1.1328 0.4898 0.2247 0.071 Uiso 1 1 calc R
C5 C 1.0865(3) 0.5725(3) 0.0881(4) 0.0524(12) Uani 1 1 d .
H5 H 1.1354 0.5728 0.0332 0.063 Uiso 1 1 calc R
C2 C 0.9410(2) 0.5745(2) 0.2436(3) 0.0313(8) Uani 1 1 d .
C3 C 1.0116(3) 0.5235(3) 0.2823(4) 0.0480(11) Uani 1 1 d .
H3 H 1.0097 0.4904 0.3603 0.058 Uiso 1 1 calc R
O2 O 0.8559(2) 0.53952(19) 0.4340(3) 0.0477(8) Uani 1 1 d .
O4 O 0.72661(19) 0.55314(18) -0.0465(3) 0.0475(7) Uani 1 1 d .
C7 C 0.8519(2) 0.7443(2) -0.0725(3) 0.0287(8) Uani 1 1 d .
C8 C 0.7642(2) 0.6093(2) 0.0023(3) 0.0284(7) Uani 1 1 d .
O3 O 0.87221(19) 0.76955(19) -0.1755(3) 0.0452(7) Uani 1 1 d .
C1 C 0.8605(2) 0.5792(2) 0.3291(3) 0.0295(8) Uani 1 1 d .
O1 O 0.79917(15) 0.63123(14) 0.2817(2) 0.0258(5) Uani 1 1 d .
C9 C 0.8405(5) 0.3376(4) 0.4704(7) 0.0889(19) Uani 1 1 d .
H9A H 0.8932 0.3631 0.5047 0.133 Uiso 1 1 calc R
H9B H 0.8356 0.2787 0.5019 0.133 Uiso 1 1 calc R
H9C H 0.7913 0.3708 0.5009 0.133 Uiso 1 1 calc R
C10 C 0.8428(5) 0.3381(5) 0.3300(9) 0.099(2) Uani 1 1 d .
N2 N 0.8436(7) 0.3408(7) 0.2181(8) 0.182(4) Uani 1 1 d .

loop_
_atom_site_aniso_label
_atom_site_aniso_U_11
_atom_site_aniso_U_22
_atom_site_aniso_U_33
_atom_site_aniso_U_23
_atom_site_aniso_U_13
_atom_site_aniso_U_12
Ru1 0.02206(16) 0.02288(17) 0.01972(17) -0.00102(10) 0.00155(10) 0.00130(10)
N1 0.0267(15) 0.0290(15) 0.0307(15) -0.0018(12) 0.0006(12) 0.0048(12)
C6 0.032(2) 0.045(2) 0.043(2) 0.0038(18) 0.0098(17) 0.0072(17)
C4 0.039(2) 0.073(3) 0.065(3) 0.003(3) -0.002(2) 0.031(2)
C5 0.030(2) 0.064(3) 0.063(3) -0.001(2) 0.010(2) 0.011(2)
C2 0.0325(19) 0.0331(19) 0.0283(18) -0.0029(15) -0.0019(15) 0.0079(15)
C3 0.046(2) 0.058(3) 0.041(2) 0.007(2) -0.0001(19) 0.023(2)
O2 0.063(2) 0.0446(17) 0.0356(15) 0.0188(12) 0.0079(13) 0.0239(15)
O4 0.0535(18) 0.0386(15) 0.0505(17) -0.0137(14) -0.0043(14) -0.0124(14)
C7 0.0275(18) 0.0308(18) 0.0277(19) -0.0043(15) 0.0007(14) -0.0030(15)
C8 0.0308(18) 0.0293(18) 0.0250(17) -0.0010(15) 0.0023(14) 0.0038(15)
O3 0.0540(17) 0.0566(18) 0.0251(14) 0.0063(12) 0.0072(12) -0.0124(14)
C1 0.037(2) 0.0250(17) 0.0259(18) -0.0002(14) -0.0016(15) 0.0065(15)
O1 0.0277(12) 0.0262(12) 0.0234(11) 0.0024(10) 0.0024(10) 0.0038(10)
C9 0.097(5) 0.065(4) 0.105(5) 0.020(4) 0.020(4) 0.011(3)
C10 0.100(5) 0.098(5) 0.099(5) -0.016(5) 0.016(5) -0.029(4)
N2 0.221(10) 0.229(10) 0.097(5) -0.027(6) 0.001(6) -0.100(8)

loop_
_atom_type_symbol
_atom_type_description
_atom_type_scat_dispersion_real
_atom_type_scat_dispersion_imag
_atom_type_scat_source
C C 0.0033 0.0016 'International Tables Vol C Tables 4.2.6.8 and 6.1.1.4'
H H 0.0000 0.0000 'International Tables Vol C Tables 4.2.6.8 and 6.1.1.4'
N N 0.0061 0.0033 'International Tables Vol C Tables 4.2.6.8 and 6.1.1.4'
O O 0.0106 0.0060 'International Tables Vol C Tables 4.2.6.8 and 6.1.1.4'
Ru Ru -1.2594 0.8363 'International Tables Vol C Tables 4.2.6.8 and 6.1.1.4'

loop_
_geom_angle_atom_site_label_1
_geom_angle_atom_site_label_2
_geom_angle_atom_site_label_3
_geom_angle
_geom_angle_site_symmetry_1
_geom_angle_site_symmetry_3
C8 Ru1 C7 89.21(15) . .
C8 Ru1 O1 168.73(12) . 8_756
C7 Ru1 O1 98.91(13) . 8_756
C8 Ru1 O1 90.11(12) . .
C7 Ru1 O1 174.14(12) . .
O1 Ru1 O1 82.61(7) 8_756 .
C8 Ru1 N1 97.14(13) . .
C7 Ru1 N1 99.74(13) . .
O1 Ru1 N1 89.22(10) 8_756 .
O1 Ru1 N1 74.57(10) . .
C8 Ru1 Ru1 92.19(10) . 2_665
C7 Ru1 Ru1 87.84(11) . 2_665
O1 Ru1 Ru1 80.39(6) 8_756 2_665
O1 Ru1 Ru1 98.00(6) . 2_665
N1 Ru1 Ru1 168.02(8) . 2_665
C2 N1 C6 118.8(3) . .
C2 N1 Ru1 115.6(2) . .
C6 N1 Ru1 125.6(3) . .
N1 C6 C5 122.2(4) . .
N1 C6 H6 118.9 . .
C5 C6 H6 118.9 . .
C5 C4 C3 120.2(4) . .
C5 C4 H4 119.9 . .
C3 C4 H4 119.9 . .
C4 C5 C6 118.7(4) . .
C4 C5 H5 120.6 . .
C6 C5 H5 120.6 . .
N1 C2 C3 122.2(3) . .
N1 C2 C1 117.2(3) . .
C3 C2 C1 120.6(3) . .
C4 C3 C2 118.0(4) . .
C4 C3 H3 121.0 . .
C2 C3 H3 121.0 . .
O3 C7 Ru1 176.2(3) . .
O4 C8 Ru1 176.6(3) . .
O2 C1 O1 124.8(3) . .
O2 C1 C2 120.9(3) . .
O1 C1 C2 114.3(3) . .
C1 O1 Ru1 120.5(2) . 7_576
C1 O1 Ru1 118.2(2) . .
Ru1 O1 Ru1 119.22(10) 7_576 .
C10 C9 H9A 109.5 . .
C10 C9 H9B 109.5 . .
H9A C9 H9B 109.5 . .
C10 C9 H9C 109.5 . .
H9A C9 H9C 109.5 . .
H9B C9 H9C 109.5 . .
N2 C10 C9 177.9(11) . .

loop_
_geom_bond_atom_site_label_1
_geom_bond_atom_site_label_2
_geom_bond_distance
_geom_bond_site_symmetry_2
Ru1 C8 1.837(4) .
Ru1 C7 1.837(4) .
Ru1 O1 2.145(2) 8_756
Ru1 O1 2.188(2) .
Ru1 N1 2.198(3) .
Ru1 Ru1 2.7624(9) 2_665
N1 C2 1.335(4) .
N1 C6 1.336(5) .
C6 C5 1.387(6) .
C6 H6 0.9300 .
C4 C5 1.359(6) .
C4 C3 1.381(6) .
C4 H4 0.9300 .
C5 H5 0.9300 .
C2 C3 1.391(5) .
C2 C1 1.504(5) .
C3 H3 0.9300 .
O2 C1 1.213(4) .
O4 C8 1.146(4) .
C7 O3 1.142(4) .
C1 O1 1.321(4) .
O1 Ru1 2.145(2) 7_576
C9 C10 1.401(10) .
C9 H9A 0.9600 .
C9 H9B 0.9600 .
C9 H9C 0.9600 .
C10 N2 1.118(9) .
